data_4320200
loop_
_publ_author_name
'Ponnaiyan Ayyappan'
'Owen R. Evans'
'Wenbin Lin'

_publ_section_title
;
 Three-Dimensional Open Frameworks Based on Cobalt(II) and Nickel(II)
 m-Pyridinecarboxylates
;
_journal_name_full 'Inorganic Chemistry'
_journal_page_first 4627
_journal_page_last 4632
_journal_paper_doi 10.1021/ic010343d
_journal_volume 40
_journal_year 2001
_chemical_formula_sum 'C25 H24 Co2 N4 O9'
_chemical_formula_weight 642.34
_chemical_name_systematic
;
   ?
;
_space_group_IT_number 2
_symmetry_cell_setting triclinic
_symmetry_space_group_name_Hall '-P 1'
_symmetry_space_group_name_H-M 'P -1'
_atom_sites_solution_hydrogens geom
_atom_sites_solution_primary direct
_atom_sites_solution_secondary difmap
_audit_creation_method SHELXL-97
_cell_angle_alpha 106.6450(10)
_cell_angle_beta 101.9770(10)
_cell_angle_gamma 112.0780(10)
_cell_formula_units_Z 2
_cell_length_a 10.53440(10)
_cell_length_b 11.9073(2)
_cell_length_c 14.0461(3)
_cell_measurement_temperature 198(2)
_cell_volume 1462.40(5)
_computing_structure_refinement 'SHELXL-97 (Sheldrick, 1997)'
_computing_structure_solution 'SHELXS-97 (Sheldrick, 1990)'
_diffrn_ambient_temperature 198(2)
_diffrn_measured_fraction_theta_full 0.903
_diffrn_measured_fraction_theta_max 0.903
_diffrn_radiation_monochromator graphite
_diffrn_radiation_source 'fine-focus sealed tube'
_diffrn_radiation_type MoK\a
_diffrn_radiation_wavelength 0.71073
_diffrn_reflns_av_R_equivalents 0.0553
_diffrn_reflns_av_sigmaI/netI 0.0849
_diffrn_reflns_limit_h_max 14
_diffrn_reflns_limit_h_min -7
_diffrn_reflns_limit_k_max 15
_diffrn_reflns_limit_k_min -15
_diffrn_reflns_limit_l_max 18
_diffrn_reflns_limit_l_min -18
_diffrn_reflns_number 9384
_diffrn_reflns_theta_full 28.27
_diffrn_reflns_theta_max 28.27
_diffrn_reflns_theta_min 1.62
_exptl_absorpt_coefficient_mu 1.189
_exptl_crystal_density_diffrn 1.459
_exptl_crystal_density_method 'not measured'
_exptl_crystal_F_000 656
_refine_diff_density_max 0.679
_refine_diff_density_min -0.684
_refine_diff_density_rms 0.117
_refine_ls_extinction_coef 0.0039(7)
_refine_ls_extinction_expression Fc^*^=kFc[1+0.001xFc^2^\l^3^/sin(2\q)]^-1/4^
_refine_ls_extinction_method SHELXL
_refine_ls_goodness_of_fit_ref 1.173
_refine_ls_hydrogen_treatment mixed
_refine_ls_matrix_type full
_refine_ls_number_parameters 370
_refine_ls_number_reflns 6525
_refine_ls_number_restraints 0
_refine_ls_restrained_S_all 1.173
_refine_ls_R_factor_all 0.1245
_refine_ls_R_factor_gt 0.0740
_refine_ls_shift/su_max 0.000
_refine_ls_shift/su_mean 0.000
_refine_ls_structure_factor_coef Fsqd
_refine_ls_weighting_details 'calc w=1/[\s^2^(Fo^2^)+(0.0221P)^2^+5.8730P] where P=(Fo^2^+2Fc^2^)/3'
_refine_ls_weighting_scheme calc
_refine_ls_wR_factor_gt 0.1346
_refine_ls_wR_factor_ref 0.1630
_reflns_number_gt 4478
_reflns_number_total 6525
_reflns_threshold_expression >2sigma(I)
_cod_data_source_file ic010343d_1.cif
_cod_data_source_block Compound1
_cod_original_cell_volume 1462.39(4)
_cod_database_code 4320200

loop_
_symmetry_equiv_pos_as_xyz
'x, y, z'
'-x, -y, -z'

loop_
_atom_site_label
_atom_site_type_symbol
_atom_site_fract_x
_atom_site_fract_y
_atom_site_fract_z
_atom_site_U_iso_or_equiv
_atom_site_adp_type
_atom_site_occupancy
_atom_site_symmetry_multiplicity
_atom_site_calc_flag
_atom_site_refinement_flags
_atom_site_disorder_assembly
_atom_site_disorder_group
Co1 Co 0.19149(8) -0.00864(7) 0.21280(5) 0.0235(2) Uani 1 1 d . . .
Co2 Co 0.55129(8) 0.27080(7) 0.31163(5) 0.0236(2) Uani 1 1 d . . .
O1 O 0.4012(4) 0.3005(4) 0.3818(3) 0.0319(9) Uani 1 1 d . . .
O2 O 0.2152(4) 0.1112(4) 0.3602(3) 0.0297(9) Uani 1 1 d . . .
O3 O 0.5973(5) 0.0705(4) 0.4237(3) 0.0465(12) Uani 1 1 d . . .
O4 O 0.6665(4) 0.2843(4) 0.4565(3) 0.0306(9) Uani 1 1 d . . .
O5 O 0.2159(4) 0.1358(4) 0.1508(3) 0.0298(9) Uani 1 1 d . . .
O6 O 0.4466(4) 0.2541(4) 0.1623(3) 0.0291(9) Uani 1 1 d . . .
O7 O 0.1610(4) -0.1336(4) 0.0598(3) 0.0292(9) Uani 1 1 d . . .
O8 O 0.3918(4) -0.0805(5) 0.0692(3) 0.0455(12) Uani 1 1 d . . .
O9 O 0.4252(4) 0.0602(4) 0.2584(3) 0.0277(9) Uani 1 1 d . . .
H9A H 0.436(9) 0.025(8) 0.210(7) 0.06(3) Uiso 1 1 d . . .
H9B H 0.476(9) 0.045(8) 0.311(7) 0.08(3) Uiso 1 1 d . . .
N1 N 0.3293(5) 0.5177(4) 0.6310(3) 0.0269(10) Uani 1 1 d . . .
N2 N 0.8360(5) 0.1624(5) 0.7321(3) 0.0282(10) Uani 1 1 d . . .
N3 N 0.0395(5) 0.0714(5) -0.1581(3) 0.0277(10) Uani 1 1 d . . .
N4 N 0.2786(5) -0.2489(4) -0.2516(3) 0.0267(10) Uani 1 1 d . . .
C1 C 0.2996(6) 0.2333(5) 0.4061(4) 0.0255(11) Uani 1 1 d . . .
C2 C 0.2758(6) 0.3076(6) 0.5019(4) 0.0293(12) Uani 1 1 d . . .
C3 C 0.1996(9) 0.2432(7) 0.5556(6) 0.058(2) Uani 1 1 d . . .
H3 H 0.1542 0.1494 0.5301 0.070 Uiso 1 1 calc R . .
C4 C 0.1911(11) 0.3184(7) 0.6468(6) 0.071(3) Uani 1 1 d . . .
H4 H 0.1388 0.2769 0.6849 0.085 Uiso 1 1 calc R . .
C5 C 0.2589(8) 0.4536(6) 0.6820(5) 0.0489(19) Uani 1 1 d . . .
H5 H 0.2551 0.5040 0.7464 0.059 Uiso 1 1 calc R . .
C6 C 0.3362(6) 0.4436(5) 0.5416(4) 0.0243(11) Uani 1 1 d . . .
H6 H 0.3858 0.4877 0.5036 0.029 Uiso 1 1 calc R . .
C7 C 0.6669(6) 0.1906(6) 0.4813(4) 0.0310(13) Uani 1 1 d . . .
C8 C 0.7629(6) 0.2300(6) 0.5939(4) 0.0330(13) Uani 1 1 d . . .
C9 C 0.8561(7) 0.3619(6) 0.6622(5) 0.0442(17) Uani 1 1 d . . .
H9 H 0.8618 0.4304 0.6388 0.053 Uiso 1 1 calc R . .
C10 C 0.9402(8) 0.3924(6) 0.7644(5) 0.0494(19) Uani 1 1 d . . .
H10 H 1.0063 0.4816 0.8117 0.059 Uiso 1 1 calc R . .
C11 C 0.9260(7) 0.2910(6) 0.7960(5) 0.0391(15) Uani 1 1 d . . .
H11 H 0.9827 0.3125 0.8668 0.047 Uiso 1 1 calc R . .
C12 C 0.7572(6) 0.1345(6) 0.6321(4) 0.0279(12) Uani 1 1 d . . .
H12 H 0.6944 0.0443 0.5856 0.033 Uiso 1 1 calc R . .
C13 C 0.3092(6) 0.1830(5) 0.1118(4) 0.0256(12) Uani 1 1 d . . .
C14 C 0.2526(6) 0.1497(5) -0.0056(4) 0.0255(11) Uani 1 1 d . . .
C15 C 0.3375(6) 0.1513(6) -0.0689(5) 0.0364(14) Uani 1 1 d . . .
H15 H 0.4396 0.1806 -0.0389 0.044 Uiso 1 1 calc R . .
C16 C 0.2688(7) 0.1088(7) -0.1779(5) 0.0426(16) Uani 1 1 d . . .
H16 H 0.3232 0.1059 -0.2239 0.051 Uiso 1 1 calc R . .
C17 C 0.1218(6) 0.0712(6) -0.2182(4) 0.0363(14) Uani 1 1 d . . .
H17 H 0.0768 0.0438 -0.2925 0.044 Uiso 1 1 calc R . .
C18 C 0.1054(6) 0.1089(5) -0.0537(4) 0.0250(11) Uani 1 1 d . . .
H18 H 0.0473 0.1072 -0.0102 0.030 Uiso 1 1 calc R . .
C19 C 0.2569(6) -0.1307(5) 0.0196(4) 0.0278(12) Uani 1 1 d . . .
C20 C 0.2076(6) -0.1892(5) -0.1001(4) 0.0250(11) Uani 1 1 d . . .
C21 C 0.0665(6) -0.2310(6) -0.1667(4) 0.0290(12) Uani 1 1 d . . .
H21 H -0.0067 -0.2262 -0.1384 0.035 Uiso 1 1 calc R . .
C22 C 0.0354(6) -0.2801(6) -0.2757(4) 0.0338(14) Uani 1 1 d . . .
H22 H -0.0594 -0.3074 -0.3232 0.041 Uiso 1 1 calc R . .
C23 C 0.1420(6) -0.2891(6) -0.3145(4) 0.0301(13) Uani 1 1 d . . .
H23 H 0.1179 -0.3254 -0.3893 0.036 Uiso 1 1 calc R . .
C24 C 0.3097(6) -0.1978(5) -0.1460(4) 0.0292(12) Uani 1 1 d . . .
H24 H 0.4071 -0.1658 -0.1004 0.035 Uiso 1 1 calc R . .
O10 O 1.3999(6) 0.6107(5) 1.1887(4) 0.69(3) Uiso 1 1 d R A 1
C25 C 1.4509(6) 0.5062(5) 1.0962(4) 0.188(14) Uiso 0.605(18) 1 d PR . 1
C26 C 1.5862(6) 0.4963(5) 1.0361(4) 0.230(18) Uiso 0.605(18) 1 d PR . 1
O11 O 1.2719(6) 0.5504(5) 1.0522(4) 0.372(12) Uiso 1 1 d R . 2
C28 C 1.3253(6) 0.4785(5) 1.2459(4) 0.176(19) Uiso 0.395(18) 1 d PR . 2
C27 C 1.2762(6) 0.4683(5) 1.1154(4) 0.154(17) Uiso 0.395(18) 1 d PR . 2
O12 O 1.2928(6) 0.5234(5) 0.9467(4) 0.205(16) Uiso 0.53(3) 1 d PR . .

loop_
_atom_site_aniso_label
_atom_site_aniso_U_11
_atom_site_aniso_U_22
_atom_site_aniso_U_33
_atom_site_aniso_U_23
_atom_site_aniso_U_13
_atom_site_aniso_U_12
Co1 0.0234(4) 0.0290(4) 0.0140(3) 0.0062(3) 0.0045(3) 0.0110(3)
Co2 0.0256(4) 0.0272(4) 0.0150(3) 0.0056(3) 0.0069(3) 0.0115(3)
O1 0.036(2) 0.025(2) 0.026(2) 0.0029(16) 0.0151(17) 0.0084(18)
O2 0.033(2) 0.030(2) 0.0190(18) 0.0053(16) 0.0090(16) 0.0105(18)
O3 0.055(3) 0.033(2) 0.024(2) 0.0078(18) -0.011(2) 0.010(2)
O4 0.033(2) 0.030(2) 0.0213(18) 0.0095(16) 0.0047(16) 0.0104(18)
O5 0.026(2) 0.042(2) 0.0239(19) 0.0162(18) 0.0105(16) 0.0152(18)
O6 0.022(2) 0.042(2) 0.0208(18) 0.0112(17) 0.0062(15) 0.0134(17)
O7 0.029(2) 0.040(2) 0.0169(17) 0.0057(16) 0.0083(16) 0.0181(18)
O8 0.026(2) 0.069(3) 0.020(2) -0.003(2) 0.0014(17) 0.020(2)
O9 0.026(2) 0.036(2) 0.0182(19) 0.0061(18) 0.0059(17) 0.0156(18)
N1 0.031(3) 0.027(2) 0.021(2) 0.0056(19) 0.0101(19) 0.014(2)
N2 0.027(2) 0.032(3) 0.017(2) 0.0075(19) 0.0024(18) 0.011(2)
N3 0.024(2) 0.034(3) 0.022(2) 0.012(2) 0.0065(19) 0.011(2)
N4 0.025(2) 0.031(2) 0.015(2) 0.0027(18) 0.0021(18) 0.012(2)
C1 0.026(3) 0.027(3) 0.020(2) 0.009(2) 0.005(2) 0.010(2)
C2 0.027(3) 0.032(3) 0.026(3) 0.009(2) 0.011(2) 0.013(3)
C3 0.095(6) 0.028(3) 0.051(4) 0.015(3) 0.049(4) 0.017(4)
C4 0.119(8) 0.040(4) 0.069(5) 0.023(4) 0.073(6) 0.028(5)
C5 0.082(5) 0.030(3) 0.043(4) 0.015(3) 0.044(4) 0.023(4)
C6 0.021(3) 0.026(3) 0.022(2) 0.007(2) 0.010(2) 0.007(2)
C7 0.031(3) 0.036(3) 0.022(3) 0.009(2) 0.008(2) 0.014(3)
C8 0.032(3) 0.032(3) 0.023(3) 0.010(2) 0.000(2) 0.008(3)
C9 0.048(4) 0.030(3) 0.034(3) 0.014(3) -0.003(3) 0.007(3)
C10 0.053(4) 0.027(3) 0.033(3) 0.009(3) -0.012(3) 0.001(3)
C11 0.035(3) 0.036(3) 0.023(3) 0.007(3) -0.007(2) 0.007(3)
C12 0.026(3) 0.031(3) 0.020(2) 0.010(2) 0.001(2) 0.009(2)
C13 0.026(3) 0.029(3) 0.021(3) 0.008(2) 0.006(2) 0.015(2)
C14 0.024(3) 0.027(3) 0.025(3) 0.008(2) 0.009(2) 0.013(2)
C15 0.023(3) 0.054(4) 0.032(3) 0.021(3) 0.008(2) 0.016(3)
C16 0.035(3) 0.073(5) 0.025(3) 0.021(3) 0.016(3) 0.026(3)
C17 0.033(3) 0.051(4) 0.022(3) 0.016(3) 0.007(2) 0.017(3)
C18 0.025(3) 0.034(3) 0.022(2) 0.012(2) 0.012(2) 0.016(2)
C19 0.031(3) 0.027(3) 0.018(2) 0.002(2) 0.005(2) 0.013(2)
C20 0.028(3) 0.024(3) 0.018(2) 0.002(2) 0.008(2) 0.012(2)
C21 0.021(3) 0.038(3) 0.024(3) 0.008(2) 0.008(2) 0.013(2)
C22 0.023(3) 0.044(4) 0.021(3) 0.004(2) 0.000(2) 0.014(3)
C23 0.027(3) 0.035(3) 0.015(2) 0.002(2) 0.003(2) 0.011(3)
C24 0.032(3) 0.032(3) 0.018(2) 0.006(2) 0.007(2) 0.013(3)

loop_
_atom_type_symbol
_atom_type_description
_atom_type_scat_dispersion_real
_atom_type_scat_dispersion_imag
_atom_type_scat_source
C C 0.0033 0.0016 'International Tables Vol C Tables 4.2.6.8 and 6.1.1.4'
H H 0.0000 0.0000 'International Tables Vol C Tables 4.2.6.8 and 6.1.1.4'
N N 0.0061 0.0033 'International Tables Vol C Tables 4.2.6.8 and 6.1.1.4'
O O 0.0106 0.0060 'International Tables Vol C Tables 4.2.6.8 and 6.1.1.4'
Co Co 0.3494 0.9721 'International Tables Vol C Tables 4.2.6.8 and 6.1.1.4'

loop_
_geom_angle_atom_site_label_1
_geom_angle_atom_site_label_2
_geom_angle_atom_site_label_3
_geom_angle
_geom_angle_site_symmetry_1
_geom_angle_site_symmetry_3
_geom_angle_publ_flag
O2 Co1 O5 94.19(15) . . ?
O2 Co1 O7 178.45(15) . . ?
O5 Co1 O7 85.79(15) . . ?
O2 Co1 N2 88.72(16) . 2_656 ?
O5 Co1 N2 177.07(16) . 2_656 ?
O7 Co1 N2 91.29(16) . 2_656 ?
O2 Co1 N3 90.60(16) . 2 ?
O5 Co1 N3 87.49(16) . 2 ?
O7 Co1 N3 87.84(16) . 2 ?
N2 Co1 N3 92.13(17) 2_656 2 ?
O2 Co1 O9 91.64(16) . . ?
O5 Co1 O9 88.57(16) . . ?
O7 Co1 O9 89.91(15) . . ?
N2 Co1 O9 91.70(17) 2_656 . ?
N3 Co1 O9 175.60(17) 2 . ?
O4 Co2 O6 175.85(16) . . ?
O4 Co2 O1 86.79(16) . . ?
O6 Co2 O1 97.34(15) . . ?
O4 Co2 N1 88.62(16) . 2_666 ?
O6 Co2 N1 91.93(16) . 2_666 ?
O1 Co2 N1 86.95(16) . 2_666 ?
O4 Co2 O9 90.87(16) . . ?
O6 Co2 O9 88.77(16) . . ?
O1 Co2 O9 90.35(15) . . ?
N1 Co2 O9 177.27(17) 2_666 . ?
O4 Co2 N4 89.08(16) . 2_655 ?
O6 Co2 N4 86.81(15) . 2_655 ?
O1 Co2 N4 175.34(15) . 2_655 ?
N1 Co2 N4 90.82(17) 2_666 2_655 ?
O9 Co2 N4 91.86(16) . 2_655 ?
C1 O1 Co2 137.0(4) . . ?
C1 O2 Co1 124.9(3) . . ?
C7 O4 Co2 127.5(3) . . ?
C13 O5 Co1 128.2(4) . . ?
C13 O6 Co2 123.3(3) . . ?
C19 O7 Co1 127.3(3) . . ?
Co2 O9 Co1 113.88(19) . . ?
C5 N1 C6 116.7(5) . . ?
C5 N1 Co2 124.7(4) . 2_666 ?
C6 N1 Co2 118.3(4) . 2_666 ?
C12 N2 C11 117.1(5) . . ?
C12 N2 Co1 120.6(4) . 2_656 ?
C11 N2 Co1 122.2(4) . 2_656 ?
C17 N3 C18 117.2(5) . . ?
C17 N3 Co1 126.3(4) . 2 ?
C18 N3 Co1 116.5(3) . 2 ?
C23 N4 C24 117.2(5) . . ?
C23 N4 Co2 123.6(3) . 2_655 ?
C24 N4 Co2 119.1(3) . 2_655 ?
O1 C1 O2 127.6(5) . . ?
O1 C1 C2 116.4(5) . . ?
O2 C1 C2 116.0(5) . . ?
C6 C2 C3 117.8(5) . . ?
C6 C2 C1 120.3(5) . . ?
C3 C2 C1 121.8(5) . . ?
C4 C3 C2 118.5(6) . . ?
C5 C4 C3 119.3(6) . . ?
N1 C5 C4 123.5(6) . . ?
N1 C6 C2 124.0(5) . . ?
O3 C7 O4 127.0(5) . . ?
O3 C7 C8 116.9(5) . . ?
O4 C7 C8 116.0(5) . . ?
C12 C8 C9 118.0(5) . . ?
C12 C8 C7 120.1(5) . . ?
C9 C8 C7 121.8(5) . . ?
C10 C9 C8 119.4(6) . . ?
C11 C10 C9 118.5(6) . . ?
N2 C11 C10 123.5(5) . . ?
N2 C12 C8 123.4(5) . . ?
O5 C13 O6 125.8(5) . . ?
O5 C13 C14 116.4(5) . . ?
O6 C13 C14 117.9(5) . . ?
C18 C14 C15 118.2(5) . . ?
C18 C14 C13 117.8(5) . . ?
C15 C14 C13 124.0(5) . . ?
C14 C15 C16 118.1(5) . . ?
C17 C16 C15 119.5(5) . . ?
N3 C17 C16 123.0(5) . . ?
N3 C18 C14 124.1(5) . . ?
O7 C19 O8 126.2(5) . . ?
O7 C19 C20 117.4(5) . . ?
O8 C19 C20 116.4(5) . . ?
C24 C20 C21 118.2(5) . . ?
C24 C20 C19 118.2(5) . . ?
C21 C20 C19 123.6(5) . . ?
C22 C21 C20 118.2(5) . . ?
C23 C22 C21 119.7(5) . . ?
N4 C23 C22 122.9(5) . . ?
N4 C24 C20 123.7(5) . . ?
C26 C25 C26 64.3(3) 2_867 . ?
C26 C25 O10 116.7(3) 2_867 . ?
C26 C25 O10 147.5 . . ?
O12 C26 C25 103.4(6) 2_867 2_867 ?
O12 C26 C25 140.5(4) 2_867 . ?
C25 C26 C25 115.7(3) 2_867 . ?
O12 C26 C26 160.9(7) 2_867 2_867 ?
C25 C26 C26 58.3(3) 2_867 2_867 ?
C25 C26 C26 57.4(3) . 2_867 ?
O12 O11 C27 123.9 . . ?
O11 C27 C28 142.4 . . ?
C26 O12 O11 103.3(4) 2_867 . ?

loop_
_geom_bond_atom_site_label_1
_geom_bond_atom_site_label_2
_geom_bond_distance
_geom_bond_site_symmetry_2
_geom_bond_publ_flag
Co1 O2 2.052(4) . ?
Co1 O5 2.098(4) . ?
Co1 O7 2.111(3) . ?
Co1 N2 2.131(5) 2_656 ?
Co1 N3 2.144(4) 2 ?
Co1 O9 2.161(4) . ?
Co2 O4 2.069(4) . ?
Co2 O6 2.072(4) . ?
Co2 O1 2.112(4) . ?
Co2 N1 2.147(4) 2_666 ?
Co2 O9 2.150(4) . ?
Co2 N4 2.200(5) 2_655 ?
O1 C1 1.251(6) . ?
O2 C1 1.255(6) . ?
O3 C7 1.242(7) . ?
O4 C7 1.261(7) . ?
O5 C13 1.251(6) . ?
O6 C13 1.274(6) . ?
O7 C19 1.251(6) . ?
O8 C19 1.255(7) . ?
N1 C5 1.325(7) . ?
N1 C6 1.346(6) . ?
N1 Co2 2.147(4) 2_666 ?
N2 C12 1.346(6) . ?
N2 C11 1.348(7) . ?
N2 Co1 2.131(5) 2_656 ?
N3 C17 1.330(7) . ?
N3 C18 1.342(6) . ?
N3 Co1 2.144(4) 2 ?
N4 C23 1.340(7) . ?
N4 C24 1.345(6) . ?
N4 Co2 2.200(5) 2_655 ?
C1 C2 1.510(7) . ?
C2 C6 1.378(7) . ?
C2 C3 1.386(8) . ?
C3 C4 1.379(9) . ?
C4 C5 1.371(9) . ?
C7 C8 1.516(7) . ?
C8 C12 1.377(8) . ?
C8 C9 1.393(8) . ?
C9 C10 1.382(8) . ?
C10 C11 1.369(9) . ?
C13 C14 1.508(7) . ?
C14 C18 1.381(7) . ?
C14 C15 1.384(8) . ?
C15 C16 1.395(8) . ?
C16 C17 1.375(8) . ?
C19 C20 1.508(7) . ?
C20 C24 1.384(7) . ?
C20 C21 1.390(7) . ?
C21 C22 1.389(7) . ?
C22 C23 1.371(8) . ?
O10 C25 1.8407 . ?
C25 C26 1.807(10) 2_867 ?
C25 C26 1.8244 . ?
C26 O12 1.368(10) 2_867 ?
C26 C25 1.807(10) 2_867 ?
C26 C26 1.933(10) 2_867 ?
O11 O12 1.5043 . ?
O11 C27 1.5044 . ?
C28 C27 1.7535 . ?
O12 C26 1.368(10) 2_867 ?
